data_2225468
loop_
_publ_author_name
'Selig, Roland'
'Schollmeyer, Dieter'
'Albrecht, Wolfgang'
'Laufer, Stefan'

_publ_section_title
;
 4-Chloro-7-methoxymethyl-2-phenyl-7<i>H</i>-pyrrolo[2,3-<i>b</i>]pyridine
;
_journal_coeditor_code BT5211
_journal_issue 4
_journal_name_full 'Acta Crystallographica Section E'
_journal_page_first o822
_journal_paper_doi 10.1107/S1600536810008822
_journal_volume 66
_journal_year 2010
_chemical_formula_iupac 'C15 H13 Cl N2 O'
_chemical_formula_moiety 'C15 H13 Cl N2 O'
_chemical_formula_sum 'C15 H13 Cl N2 O'
_chemical_formula_weight 272.72
_chemical_name_systematic
;
4-Chloro-7-methoxymethyl-2-phenyl-7<i>H</i>-pyrrolo[2,3-<i>b</i>]pyridine
;
_space_group_IT_number 19
_symmetry_cell_setting orthorhombic
_symmetry_space_group_name_Hall 'P 2ac 2ab'
_symmetry_space_group_name_H-M 'P 21 21 21'
_atom_sites_solution_hydrogens geom
_atom_sites_solution_primary direct
_atom_sites_solution_secondary difmap
_audit_creation_method SHELXL-97
_cell_angle_alpha 90.00
_cell_angle_beta 90.00
_cell_angle_gamma 90.00
_cell_formula_units_Z 4
_cell_length_a 8.4785(8)
_cell_length_b 9.6576(10)
_cell_length_c 15.8560(16)
_cell_measurement_reflns_used 1903
_cell_measurement_temperature 173(2)
_cell_measurement_theta_max 26.5
_cell_measurement_theta_min 2.5
_cell_volume 1298.3(2)
_computing_cell_refinement 'SAINT (Bruker, 2006)'
_computing_data_collection 'APEX2 (Bruker, 2006)'
_computing_data_reduction 'SAINT (Bruker, 2006)'
_computing_molecular_graphics 'PLATON (Spek, 2009)'
_computing_publication_material 'PLATON (Spek, 2009)'
_computing_structure_refinement 'SHELXL97 (Sheldrick, 2008)'
_computing_structure_solution 'SIR97 (Altomare <i>et al.</i>,  1999)'
_diffrn_ambient_temperature 173(2)
_diffrn_measured_fraction_theta_full 0.997
_diffrn_measured_fraction_theta_max 0.997
_diffrn_measurement_device '\k-geometry diffractometer'
_diffrn_measurement_device_type 'Bruker SMART APEXII'
_diffrn_measurement_method 'CCD scan'
_diffrn_radiation_monochromator graphite
_diffrn_radiation_type MoK\a
_diffrn_radiation_wavelength 0.71073
_diffrn_reflns_av_R_equivalents 0.0279
_diffrn_reflns_av_sigmaI/netI 0.0441
_diffrn_reflns_limit_h_max 9
_diffrn_reflns_limit_h_min -11
_diffrn_reflns_limit_k_max 12
_diffrn_reflns_limit_k_min -11
_diffrn_reflns_limit_l_max 20
_diffrn_reflns_limit_l_min -18
_diffrn_reflns_number 5977
_diffrn_reflns_theta_full 27.93
_diffrn_reflns_theta_max 27.93
_diffrn_reflns_theta_min 2.47
_exptl_absorpt_coefficient_mu 0.287
_exptl_absorpt_correction_type none
_exptl_crystal_colour yellow
_exptl_crystal_density_diffrn 1.395
_exptl_crystal_density_method 'not measured'
_exptl_crystal_description block
_exptl_crystal_F_000 568
_exptl_crystal_size_max 0.32
_exptl_crystal_size_mid 0.21
_exptl_crystal_size_min 0.08
_refine_diff_density_max 0.205
_refine_diff_density_min -0.219
_refine_ls_abs_structure_details 'Flack (1983), 1294 Friedel pairs'
_refine_ls_abs_structure_Flack 0.02(6)
_refine_ls_extinction_method none
_refine_ls_goodness_of_fit_ref 1.034
_refine_ls_hydrogen_treatment constr
_refine_ls_matrix_type full
_refine_ls_number_parameters 173
_refine_ls_number_reflns 3084
_refine_ls_number_restraints 0
_refine_ls_restrained_S_all 1.034
_refine_ls_R_factor_all 0.0468
_refine_ls_R_factor_gt 0.0366
_refine_ls_shift/su_max 0.000
_refine_ls_shift/su_mean 0.000
_refine_ls_structure_factor_coef Fsqd
_refine_ls_weighting_details 'calc w=1/[\s^2^(Fo^2^)+(0.0335P)^2^+0.0915P] where P=(Fo^2^+2Fc^2^)/3'
_refine_ls_weighting_scheme calc
_refine_ls_wR_factor_obs 0.0744
_refine_ls_wR_factor_ref 0.0789
_reflns_number_gt 2667
_reflns_number_total 3084
_reflns_threshold_expression I>2\s(I)
_cod_data_source_file bt5211.cif
_cod_data_source_block I
_cod_database_code 2225468
_cod_database_fobs_code 2225468

loop_
_symmetry_equiv_pos_as_xyz
'x, y, z'
'-x+1/2, -y, z+1/2'
'x+1/2, -y+1/2, -z'
'-x, y+1/2, -z+1/2'

loop_
_atom_site_type_symbol
_atom_site_label
_atom_site_fract_x
_atom_site_fract_y
_atom_site_fract_z
_atom_site_U_iso_or_equiv
_atom_site_adp_type
_atom_site_calc_flag
_atom_site_refinement_flags
_atom_site_occupancy
_atom_site_disorder_assembly
_atom_site_disorder_group
Cl Cl1 0.29645(6) 0.30454(5) 0.60634(3) 0.03778(14) Uani d . 1 . .
N N1 0.64025(18) 0.65066(16) 0.45780(9) 0.0247(3) Uani d . 1 . .
C C2 0.5784(2) 0.55036(19) 0.40408(11) 0.0237(4) Uani d . 1 . .
C C3 0.4866(2) 0.4524(2) 0.44513(11) 0.0258(4) Uani d . 1 . .
H H3 0.4352 0.3746 0.4208 0.031 Uiso calc R 1 . .
C C3A 0.4856(2) 0.4927(2) 0.53056(11) 0.0245(4) Uani d . 1 . .
C C4 0.4173(2) 0.44943(18) 0.60500(12) 0.0270(4) Uani d . 1 . .
C C5 0.4472(2) 0.5205(2) 0.68003(11) 0.0300(4) Uani d . 1 . .
H H5 0.3997 0.4909 0.7312 0.036 Uiso calc R 1 . .
C C6 0.5454(2) 0.6330(2) 0.67921(11) 0.0299(4) Uani d . 1 . .
H H6 0.5669 0.6793 0.7308 0.036 Uiso calc R 1 . .
N N7 0.61298(17) 0.68081(16) 0.60720(9) 0.0263(3) Uani d . 1 . .
C C7A 0.5837(2) 0.61451(19) 0.53258(11) 0.0242(4) Uani d . 1 . .
C C8 0.6076(2) 0.56108(19) 0.31251(10) 0.0246(4) Uani d . 1 . .
C C9 0.5316(2) 0.4728(2) 0.25586(13) 0.0328(5) Uani d . 1 . .
H H9 0.4647 0.4017 0.2767 0.039 Uiso calc R 1 . .
C C10 0.5525(3) 0.4874(2) 0.16978(12) 0.0367(5) Uani d . 1 . .
H H10 0.4995 0.4268 0.1321 0.044 Uiso calc R 1 . .
C C11 0.6500(3) 0.5900(2) 0.13843(12) 0.0349(5) Uani d . 1 . .
H H11 0.6630 0.6008 0.0793 0.042 Uiso calc R 1 . .
C C12 0.7285(2) 0.6765(2) 0.19367(12) 0.0329(5) Uani d . 1 . .
H H12 0.7980 0.7453 0.1725 0.040 Uiso calc R 1 . .
C C13 0.7061(2) 0.6632(2) 0.28038(11) 0.0289(4) Uani d . 1 . .
H H13 0.7587 0.7245 0.3178 0.035 Uiso calc R 1 . .
C C14 0.7186(2) 0.8020(2) 0.61091(11) 0.0305(4) Uani d . 1 . .
H H14A 0.8005 0.7861 0.6544 0.037 Uiso calc R 1 . .
H H14B 0.7723 0.8131 0.5559 0.037 Uiso calc R 1 . .
O O15 0.63663(17) 0.92266(14) 0.62990(7) 0.0332(3) Uani d . 1 . .
C C16 0.5440(3) 0.9729(2) 0.56147(14) 0.0435(6) Uani d . 1 . .
H H16A 0.4921 1.0594 0.5781 0.065 Uiso calc R 1 . .
H H16B 0.4640 0.9039 0.5466 0.065 Uiso calc R 1 . .
H H16C 0.6123 0.9901 0.5127 0.065 Uiso calc R 1 . .

loop_
_atom_site_aniso_label
_atom_site_aniso_U_11
_atom_site_aniso_U_22
_atom_site_aniso_U_33
_atom_site_aniso_U_12
_atom_site_aniso_U_13
_atom_site_aniso_U_23
Cl1 0.0405(3) 0.0307(2) 0.0422(3) -0.0039(2) 0.0068(2) 0.0094(2)
N1 0.0236(8) 0.0267(8) 0.0239(8) -0.0023(7) 0.0015(6) -0.0018(6)
C2 0.0219(9) 0.0252(9) 0.0241(8) 0.0029(8) -0.0003(7) -0.0015(7)
C3 0.0272(10) 0.0230(9) 0.0272(9) 0.0013(8) -0.0015(7) -0.0004(7)
C3A 0.0233(9) 0.0239(9) 0.0262(9) 0.0038(8) -0.0022(7) 0.0026(7)
C4 0.0257(9) 0.0239(9) 0.0313(9) 0.0040(8) 0.0024(8) 0.0059(8)
C5 0.0341(11) 0.0309(11) 0.0251(10) 0.0071(9) 0.0047(8) 0.0063(8)
C6 0.0337(11) 0.0344(11) 0.0215(9) 0.0066(9) -0.0002(8) -0.0019(7)
N7 0.0258(8) 0.0294(8) 0.0237(7) 0.0014(7) -0.0018(6) -0.0014(7)
C7A 0.0222(9) 0.0261(9) 0.0242(9) 0.0026(8) -0.0022(7) 0.0000(7)
C8 0.0242(10) 0.0260(10) 0.0238(8) 0.0052(8) 0.0013(7) -0.0008(7)
C9 0.0377(12) 0.0317(11) 0.0290(10) -0.0023(9) 0.0015(8) 0.0001(8)
C10 0.0430(13) 0.0395(12) 0.0276(10) 0.0049(11) -0.0036(8) -0.0056(8)
C11 0.0397(12) 0.0418(12) 0.0233(9) 0.0141(10) 0.0025(8) 0.0027(8)
C12 0.0301(11) 0.0364(11) 0.0323(10) 0.0053(10) 0.0070(8) 0.0084(8)
C13 0.0259(10) 0.0311(10) 0.0297(9) 0.0020(9) 0.0013(8) -0.0005(7)
C14 0.0276(10) 0.0328(9) 0.0311(9) -0.0026(10) -0.0024(8) -0.0067(9)
O15 0.0412(8) 0.0321(7) 0.0263(7) 0.0032(7) 0.0014(5) -0.0073(5)
C16 0.0458(14) 0.0366(13) 0.0480(13) 0.0034(12) -0.0096(10) 0.0018(10)

loop_
_atom_type_symbol
_atom_type_description
_atom_type_scat_dispersion_real
_atom_type_scat_dispersion_imag
_atom_type_scat_source
C C 0.0033 0.0016 'International Tables Vol C Tables 4.2.6.8 and 6.1.1.4'
H H 0.0000 0.0000 'International Tables Vol C Tables 4.2.6.8 and 6.1.1.4'
Cl Cl 0.1484 0.1585 'International Tables Vol C Tables 4.2.6.8 and 6.1.1.4'
N N 0.0061 0.0033 'International Tables Vol C Tables 4.2.6.8 and 6.1.1.4'
O O 0.0106 0.0060 'International Tables Vol C Tables 4.2.6.8 and 6.1.1.4'

loop_
_geom_angle_atom_site_label_1
_geom_angle_atom_site_label_2
_geom_angle_atom_site_label_3
_geom_angle_site_symmetry_1
_geom_angle_site_symmetry_3
_geom_angle
_geom_angle_publ_flag
C7A N1 C2 . . 103.15(15) ?
C3 C2 N1 . . 113.49(16) ?
C3 C2 C8 . . 127.11(16) ?
N1 C2 C8 . . 119.31(16) ?
C2 C3 C3A . . 105.44(16) ?
C2 C3 H3 . . 127.3 ?
C3A C3 H3 . . 127.3 ?
C4 C3A C3 . . 137.84(18) ?
C4 C3A C7A . . 118.06(16) ?
C3 C3A C7A . . 104.08(15) ?
C3A C4 C5 . . 120.28(17) ?
C3A C4 Cl1 . . 120.18(14) ?
C5 C4 Cl1 . . 119.54(14) ?
C6 C5 C4 . . 119.48(17) ?
C6 C5 H5 . . 120.3 ?
C4 C5 H5 . . 120.3 ?
N7 C6 C5 . . 122.29(17) ?
N7 C6 H6 . . 118.9 ?
C5 C6 H6 . . 118.9 ?
C6 N7 C7A . . 119.43(16) ?
C6 N7 C14 . . 119.50(15) ?
C7A N7 C14 . . 121.07(15) ?
N1 C7A N7 . . 125.76(17) ?
N1 C7A C3A . . 113.83(15) ?
N7 C7A C3A . . 120.40(15) ?
C13 C8 C9 . . 118.36(17) ?
C13 C8 C2 . . 120.75(16) ?
C9 C8 C2 . . 120.84(17) ?
C10 C9 C8 . . 120.91(19) ?
C10 C9 H9 . . 119.5 ?
C8 C9 H9 . . 119.5 ?
C11 C10 C9 . . 120.27(19) ?
C11 C10 H10 . . 119.9 ?
C9 C10 H10 . . 119.9 ?
C12 C11 C10 . . 119.57(18) ?
C12 C11 H11 . . 120.2 ?
C10 C11 H11 . . 120.2 ?
C11 C12 C13 . . 120.28(19) ?
C11 C12 H12 . . 119.9 ?
C13 C12 H12 . . 119.9 ?
C8 C13 C12 . . 120.59(17) ?
C8 C13 H13 . . 119.7 ?
C12 C13 H13 . . 119.7 ?
O15 C14 N7 . . 111.71(14) ?
O15 C14 H14A . . 109.3 ?
N7 C14 H14A . . 109.3 ?
O15 C14 H14B . . 109.3 ?
N7 C14 H14B . . 109.3 ?
H14A C14 H14B . . 107.9 ?
C14 O15 C16 . . 113.35(14) ?
O15 C16 H16A . . 109.5 ?
O15 C16 H16B . . 109.5 ?
H16A C16 H16B . . 109.5 ?
O15 C16 H16C . . 109.5 ?
H16A C16 H16C . . 109.5 ?
H16B C16 H16C . . 109.5 ?

loop_
_geom_bond_atom_site_label_1
_geom_bond_atom_site_label_2
_geom_bond_site_symmetry_2
_geom_bond_distance
_geom_bond_publ_flag
Cl1 C4 . 1.7345(19) ?
N1 C7A . 1.326(2) ?
N1 C2 . 1.393(2) ?
C2 C3 . 1.387(3) ?
C2 C8 . 1.476(2) ?
C3 C3A . 1.409(2) ?
C3 H3 . 0.9500 ?
C3A C4 . 1.379(3) ?
C3A C7A . 1.441(3) ?
C4 C5 . 1.396(3) ?
C5 C6 . 1.369(3) ?
C5 H5 . 0.9500 ?
C6 N7 . 1.358(2) ?
C6 H6 . 0.9500 ?
N7 C7A . 1.368(2) ?
N7 C14 . 1.475(2) ?
C8 C13 . 1.389(3) ?
C8 C9 . 1.396(3) ?
C9 C10 . 1.383(3) ?
C9 H9 . 0.9500 ?
C10 C11 . 1.383(3) ?
C10 H10 . 0.9500 ?
C11 C12 . 1.381(3) ?
C11 H11 . 0.9500 ?
C12 C13 . 1.394(3) ?
C12 H12 . 0.9500 ?
C13 H13 . 0.9500 ?
C14 O15 . 1.390(2) ?
C14 H14A . 0.9900 ?
C14 H14B . 0.9900 ?
O15 C16 . 1.425(2) ?
C16 H16A . 0.9800 ?
C16 H16B . 0.9800 ?
C16 H16C . 0.9800 ?

loop_
_geom_hbond_atom_site_label_D
_geom_hbond_atom_site_label_H
_geom_hbond_atom_site_label_A
_geom_hbond_site_symmetry_A
_geom_hbond_distance_DH
_geom_hbond_distance_HA
_geom_hbond_distance_DA
_geom_hbond_angle_DHA
C5 H5 O15 4_646 0.95 2.32 3.237(2) 162

loop_
_geom_torsion_atom_site_label_1
_geom_torsion_atom_site_label_2
_geom_torsion_atom_site_label_3
_geom_torsion_atom_site_label_4
_geom_torsion_site_symmetry_1
_geom_torsion_site_symmetry_2
_geom_torsion_site_symmetry_3
_geom_torsion_site_symmetry_4
_geom_torsion
_geom_torsion_publ_flag
C7A N1 C2 C3 . . . . -0.8(2) ?
C7A N1 C2 C8 . . . . 176.10(15) ?
N1 C2 C3 C3A . . . . 1.3(2) ?
C8 C2 C3 C3A . . . . -175.36(16) ?
C2 C3 C3A C4 . . . . 177.3(2) ?
C2 C3 C3A C7A . . . . -1.13(19) ?
C3 C3A C4 C5 . . . . 180.0(2) ?
C7A C3A C4 C5 . . . . -1.8(3) ?
C3 C3A C4 Cl1 . . . . 1.1(3) ?
C7A C3A C4 Cl1 . . . . 179.34(13) ?
C3A C4 C5 C6 . . . . -0.3(3) ?
Cl1 C4 C5 C6 . . . . 178.58(14) ?
C4 C5 C6 N7 . . . . 1.5(3) ?
C5 C6 N7 C7A . . . . -0.4(3) ?
C5 C6 N7 C14 . . . . -179.51(17) ?
C2 N1 C7A N7 . . . . 179.07(17) ?
C2 N1 C7A C3A . . . . 0.0(2) ?
C6 N7 C7A N1 . . . . 179.26(18) ?
C14 N7 C7A N1 . . . . -1.7(3) ?
C6 N7 C7A C3A . . . . -1.8(3) ?
C14 N7 C7A C3A . . . . 177.31(16) ?
C4 C3A C7A N1 . . . . -178.06(17) ?
C3 C3A C7A N1 . . . . 0.7(2) ?
C4 C3A C7A N7 . . . . 2.8(3) ?
C3 C3A C7A N7 . . . . -178.39(16) ?
C3 C2 C8 C13 . . . . -178.33(18) ?
N1 C2 C8 C13 . . . . 5.2(3) ?
C3 C2 C8 C9 . . . . 4.5(3) ?
N1 C2 C8 C9 . . . . -171.98(17) ?
C13 C8 C9 C10 . . . . -0.7(3) ?
C2 C8 C9 C10 . . . . 176.57(18) ?
C8 C9 C10 C11 . . . . 0.3(3) ?
C9 C10 C11 C12 . . . . 1.0(3) ?
C10 C11 C12 C13 . . . . -1.8(3) ?
C9 C8 C13 C12 . . . . -0.2(3) ?
C2 C8 C13 C12 . . . . -177.44(17) ?
C11 C12 C13 C8 . . . . 1.4(3) ?
C6 N7 C14 O15 . . . . -68.9(2) ?
C7A N7 C14 O15 . . . . 111.99(17) ?
N7 C14 O15 C16 . . . . -73.6(2) ?

loop_
_cod_related_entry_id
_cod_related_entry_database
_cod_related_entry_code
1 ChemSpider 24744660
